data_4333493
loop_
_publ_author_name
'Punji, Benudhar'
'Mague, Joel T.'
'Balakrishna, Maravanji S.'

_publ_section_title
;
 Highly Air-Stable Anionic Mononuclear and Neutral Binuclear Palladium(II)
 Complexes for C&#x2212;C and C&#x2212;N Bond-Forming Reactions
;
_journal_issue 26
_journal_name_full 'Inorganic Chemistry'
_journal_page_first 11316
_journal_page_last 11327
_journal_paper_doi 10.1021/ic701674x
_journal_volume 46
_journal_year 2007
_chemical_formula_moiety 'C27 H30 Cl4 N O3 P Pd S'
_chemical_formula_sum 'C27 H30 Cl4 N O3 P Pd S'
_chemical_formula_weight 727.75
_chemical_name_systematic
; 
 ? 
;
_space_group_IT_number 2
_symmetry_cell_setting triclinic
_symmetry_space_group_name_Hall '-P 1'
_symmetry_space_group_name_H-M 'P -1'
_atom_sites_solution_hydrogens geom
_atom_sites_solution_primary direct
_atom_sites_solution_secondary difmap
_audit_creation_method SHELXL-97
_cell_angle_alpha 101.169(1)
_cell_angle_beta 101.788(1)
_cell_angle_gamma 97.862(1)
_cell_formula_units_Z 2
_cell_length_a 8.2069(7)
_cell_length_b 12.610(1)
_cell_length_c 15.004(1)
_cell_measurement_reflns_used 6789
_cell_measurement_temperature 100(2)
_cell_measurement_theta_max 28.32
_cell_measurement_theta_min 2.43
_cell_volume 1465.9(2)
_computing_cell_refinement 'Bruker SMART (Bruker-AXS, 2000)'
_computing_data_collection 'Bruker SMART (Bruker-AXS, 2000)'
_computing_data_reduction 'Bruker SAINT+ (Bruker-AXS, 2004)'
_computing_molecular_graphics 'Bruker SHELXTL (Bruker-AXS, 2000a)'
_computing_publication_material 'Bruker SHELXTL (Bruker-AXS, 2000a)'
_computing_structure_refinement 'SHELXL-97 (Sheldrick, 1997)'
_computing_structure_solution 'SHELXS-97 (Sheldrick, 1997)'
_diffrn_ambient_temperature 100(2)
_diffrn_measured_fraction_theta_full 0.987
_diffrn_measured_fraction_theta_max 0.987
_diffrn_measurement_device_type 'Bruker-AXS Smart APEX CCD area detector'
_diffrn_measurement_method 'phi and omega scans'
_diffrn_radiation_monochromator graphite
_diffrn_radiation_source 'fine-focus sealed tube'
_diffrn_radiation_type MoK\a
_diffrn_radiation_wavelength 0.71073
_diffrn_reflns_av_R_equivalents 0.0235
_diffrn_reflns_av_sigmaI/netI 0.0217
_diffrn_reflns_limit_h_max 10
_diffrn_reflns_limit_h_min -10
_diffrn_reflns_limit_k_max 16
_diffrn_reflns_limit_k_min -16
_diffrn_reflns_limit_l_max 20
_diffrn_reflns_limit_l_min -19
_diffrn_reflns_number 25933
_diffrn_reflns_theta_full 28.32
_diffrn_reflns_theta_max 28.32
_diffrn_reflns_theta_min 2.43
_exptl_absorpt_coefficient_mu 1.154
_exptl_absorpt_correction_T_max 0.8607
_exptl_absorpt_correction_T_min 0.7173
_exptl_absorpt_correction_type multi-scan
_exptl_absorpt_process_details 'SADABS (Sheldrick, 2002)'
_exptl_crystal_colour Colorless
_exptl_crystal_density_diffrn 1.649
_exptl_crystal_density_method 'not measured'
_exptl_crystal_description Plate
_exptl_crystal_F_000 736
_exptl_crystal_size_max 0.29
_exptl_crystal_size_mid 0.25
_exptl_crystal_size_min 0.13
_refine_diff_density_max 1.510
_refine_diff_density_min -0.565
_refine_diff_density_rms 0.081
_refine_ls_extinction_method none
_refine_ls_goodness_of_fit_ref 1.038
_refine_ls_hydrogen_treatment mixed
_refine_ls_matrix_type full
_refine_ls_number_parameters 350
_refine_ls_number_reflns 7205
_refine_ls_number_restraints 0
_refine_ls_restrained_S_all 1.038
_refine_ls_R_factor_all 0.0298
_refine_ls_R_factor_gt 0.0278
_refine_ls_shift/su_max 0.001
_refine_ls_shift/su_mean 0.000
_refine_ls_structure_factor_coef Fsqd
_refine_ls_weighting_details 'calc w=1/[\s^2^(Fo^2^)+(0.0306P)^2^+1.7931P] where P=(Fo^2^+2Fc^2^)/3'
_refine_ls_weighting_scheme calc
_refine_ls_wR_factor_gt 0.0681
_refine_ls_wR_factor_ref 0.0694
_reflns_number_gt 6771
_reflns_number_total 7205
_reflns_threshold_expression >2\s(I)
_cod_data_source_file ic701674xsup1.cif
_cod_data_source_block msb338a
_cod_depositor_comments
;
The following automatic conversions were performed:

'_symmetry_cell_setting' value 'Triclinic' changed to 'triclinic'
according to /home/saulius/struct/CIF-dictionaries/cif_core.dic
dictionary named 'cif_core.dic' version 2.4.2 from 2011-04-26.

Automatic conversion script
Id: cif_fix_values 1891 2012-01-12 08:04:46Z andrius 
;
_cod_original_cell_volume 1465.8(2)
_cod_original_sg_symbol_H-M P-1
_cod_database_code 4333493

loop_
_symmetry_equiv_pos_as_xyz
'x, y, z'
'-x, -y, -z'

loop_
_atom_site_label
_atom_site_type_symbol
_atom_site_fract_x
_atom_site_fract_y
_atom_site_fract_z
_atom_site_U_iso_or_equiv
_atom_site_adp_type
_atom_site_occupancy
_atom_site_symmetry_multiplicity
_atom_site_calc_flag
_atom_site_refinement_flags
Pd Pd -0.049507(17) -0.214381(11) 0.231108(9) 0.01510(5) Uani 1 1 d .
Cl1 Cl -0.08189(7) -0.40057(4) 0.16954(4) 0.02745(11) Uani 1 1 d .
Cl2 Cl -0.33666(6) -0.20882(4) 0.16053(3) 0.02328(10) Uani 1 1 d .
P P 0.21852(6) -0.19973(4) 0.29793(3) 0.01542(9) Uani 1 1 d .
S S -0.00692(6) -0.03014(4) 0.28552(3) 0.01532(9) Uani 1 1 d .
O1 O 0.24652(17) -0.14708(11) 0.40918(9) 0.0172(3) Uani 1 1 d .
O2 O 0.33090(16) -0.09797(11) 0.27089(9) 0.0181(3) Uani 1 1 d .
O3 O 0.30988(18) -0.29307(11) 0.29321(10) 0.0208(3) Uani 1 1 d .
C1 C 0.2244(2) -0.04339(15) 0.44664(13) 0.0161(3) Uani 1 1 d .
C2 C 0.3166(2) -0.00178(16) 0.54060(13) 0.0185(4) Uani 1 1 d .
H2 H 0.3857 -0.0452 0.5708 0.022 Uiso 1 1 calc R
C3 C 0.3071(2) 0.09987(17) 0.58806(13) 0.0203(4) Uani 1 1 d .
H3 H 0.3702 0.1269 0.6510 0.024 Uiso 1 1 calc R
C4 C 0.2041(2) 0.16572(16) 0.54463(13) 0.0180(4) Uani 1 1 d .
C5 C 0.1916(3) 0.27078(17) 0.59462(15) 0.0233(4) Uani 1 1 d .
H5 H 0.2561 0.2982 0.6572 0.028 Uiso 1 1 calc R
C6 C 0.0882(3) 0.33309(17) 0.55417(16) 0.0268(4) Uani 1 1 d .
H6 H 0.0791 0.4027 0.5888 0.032 Uiso 1 1 calc R
C7 C -0.0049(3) 0.29364(18) 0.46079(16) 0.0274(4) Uani 1 1 d .
H7 H -0.0760 0.3373 0.4324 0.033 Uiso 1 1 calc R
C8 C 0.0059(3) 0.19268(17) 0.41013(15) 0.0228(4) Uani 1 1 d .
H8 H -0.0573 0.1679 0.3471 0.027 Uiso 1 1 calc R
C9 C 0.1094(2) 0.12521(15) 0.45024(13) 0.0171(4) Uani 1 1 d .
C10 C 0.1234(2) 0.01793(15) 0.40128(12) 0.0153(3) Uani 1 1 d .
C11 C 0.1276(2) 0.00957(15) 0.21352(13) 0.0167(3) Uani 1 1 d .
C12 C 0.0720(3) 0.07494(15) 0.14936(13) 0.0190(4) Uani 1 1 d .
C13 C -0.0848(3) 0.11186(17) 0.13952(14) 0.0226(4) Uani 1 1 d .
H13 H -0.1573 0.0956 0.1789 0.027 Uiso 1 1 calc R
C14 C -0.1334(3) 0.17084(17) 0.07386(15) 0.0275(4) Uani 1 1 d .
H14 H -0.2389 0.1950 0.0683 0.033 Uiso 1 1 calc R
C15 C -0.0279(3) 0.19561(17) 0.01489(15) 0.0288(5) Uani 1 1 d .
H15 H -0.0628 0.2361 -0.0306 0.035 Uiso 1 1 calc R
C16 C 0.1244(3) 0.16184(17) 0.02256(14) 0.0269(4) Uani 1 1 d .
H16 H 0.1949 0.1794 -0.0175 0.032 Uiso 1 1 calc R
C17 C 0.1788(3) 0.10084(16) 0.08963(14) 0.0218(4) Uani 1 1 d .
C18 C 0.3345(3) 0.06266(17) 0.09630(14) 0.0236(4) Uani 1 1 d .
H18 H 0.4071 0.0828 0.0581 0.028 Uiso 1 1 calc R
C19 C 0.3826(3) -0.00228(17) 0.15621(14) 0.0216(4) Uani 1 1 d .
H19 H 0.4867 -0.0279 0.1591 0.026 Uiso 1 1 calc R
C20 C 0.2753(2) -0.03088(15) 0.21397(13) 0.0173(3) Uani 1 1 d .
N N 0.7078(3) 0.49786(15) 0.82265(13) 0.0276(4) Uani 1 1 d .
C21 C 0.7631(3) 0.5115(2) 0.92695(16) 0.0311(5) Uani 1 1 d .
H21A H 0.8883 0.5245 0.9462 0.037 Uiso 1 1 calc R
H21B H 0.7245 0.5764 0.9589 0.037 Uiso 1 1 calc R
C22 C 0.6913(4) 0.4111(2) 0.95617(18) 0.0487(8) Uani 1 1 d .
H22A H 0.5680 0.4040 0.9451 0.073 Uiso 1 1 calc R
H22B H 0.7399 0.4180 1.0228 0.073 Uiso 1 1 calc R
H22C H 0.7192 0.3457 0.9196 0.073 Uiso 1 1 calc R
C23 C 0.5200(3) 0.49123(19) 0.78523(16) 0.0298(5) Uani 1 1 d .
H23A H 0.4572 0.4318 0.8063 0.036 Uiso 1 1 calc R
H23B H 0.4941 0.4709 0.7161 0.036 Uiso 1 1 calc R
C24 C 0.4565(3) 0.5973(2) 0.81558(19) 0.0352(5) Uani 1 1 d .
H24A H 0.4890 0.6213 0.8839 0.053 Uiso 1 1 calc R
H24B H 0.3329 0.5845 0.7941 0.053 Uiso 1 1 calc R
H24C H 0.5069 0.6544 0.7882 0.053 Uiso 1 1 calc R
C25 C 0.8160(3) 0.58600(19) 0.79388(19) 0.0337(5) Uani 1 1 d .
H25A H 0.7810 0.6574 0.8132 0.040 Uiso 1 1 calc R
H25B H 0.9357 0.5927 0.8269 0.040 Uiso 1 1 calc R
C26 C 0.8020(4) 0.5618(2) 0.6910(2) 0.0398(6) Uani 1 1 d .
H26A H 0.8311 0.4895 0.6711 0.060 Uiso 1 1 calc R
H26B H 0.8800 0.6182 0.6762 0.060 Uiso 1 1 calc R
H26C H 0.6857 0.5617 0.6583 0.060 Uiso 1 1 calc R
C27 C 0.4637(3) 0.68194(18) 0.53188(16) 0.0300(5) Uani 1 1 d .
H27A H 0.5637 0.6641 0.5088 0.036 Uiso 1 1 calc R
H27B H 0.3919 0.7106 0.4840 0.036 Uiso 1 1 calc R
Cl3 Cl 0.34722(7) 0.56064(4) 0.54860(4) 0.02869(11) Uani 1 1 d .
Cl4 Cl 0.53056(8) 0.78338(4) 0.63705(4) 0.03224(12) Uani 1 1 d .
H1N H 0.724(4) 0.428(3) 0.795(2) 0.048(9) Uiso 1 1 d .

loop_
_atom_site_aniso_label
_atom_site_aniso_U_11
_atom_site_aniso_U_22
_atom_site_aniso_U_33
_atom_site_aniso_U_23
_atom_site_aniso_U_13
_atom_site_aniso_U_12
Pd 0.01417(7) 0.01607(7) 0.01332(7) 0.00178(5) 0.00252(5) 0.00027(5)
Cl1 0.0263(2) 0.0186(2) 0.0300(3) -0.00450(19) 0.0025(2) -0.00025(18)
Cl2 0.0157(2) 0.0306(2) 0.0205(2) 0.00344(19) 0.00137(17) 0.00163(18)
P 0.0159(2) 0.0147(2) 0.0146(2) 0.00230(17) 0.00276(17) 0.00215(17)
S 0.0146(2) 0.0168(2) 0.0139(2) 0.00358(16) 0.00235(15) 0.00199(16)
O1 0.0209(6) 0.0163(6) 0.0141(6) 0.0037(5) 0.0029(5) 0.0048(5)
O2 0.0150(6) 0.0206(6) 0.0190(7) 0.0069(5) 0.0033(5) 0.0027(5)
O3 0.0206(7) 0.0176(6) 0.0217(7) 0.0011(5) 0.0022(5) 0.0044(5)
C1 0.0162(8) 0.0171(8) 0.0151(8) 0.0030(7) 0.0058(7) 0.0011(7)
C2 0.0163(8) 0.0238(9) 0.0151(9) 0.0056(7) 0.0030(7) 0.0025(7)
C3 0.0156(8) 0.0273(10) 0.0150(8) 0.0010(7) 0.0040(7) -0.0010(7)
C4 0.0170(8) 0.0187(9) 0.0183(9) 0.0024(7) 0.0082(7) -0.0006(7)
C5 0.0247(10) 0.0211(9) 0.0227(10) -0.0006(8) 0.0129(8) -0.0032(8)
C6 0.0343(11) 0.0173(9) 0.0324(11) 0.0021(8) 0.0204(9) 0.0031(8)
C7 0.0346(12) 0.0220(10) 0.0310(11) 0.0085(9) 0.0141(9) 0.0108(9)
C8 0.0263(10) 0.0218(9) 0.0231(10) 0.0063(8) 0.0095(8) 0.0066(8)
C9 0.0165(8) 0.0182(8) 0.0177(9) 0.0039(7) 0.0084(7) 0.0009(7)
C10 0.0153(8) 0.0172(8) 0.0127(8) 0.0029(7) 0.0038(6) 0.0004(7)
C11 0.0184(8) 0.0168(8) 0.0128(8) 0.0016(7) 0.0031(6) 0.0004(7)
C12 0.0253(9) 0.0155(8) 0.0129(8) 0.0014(7) 0.0007(7) 0.0006(7)
C13 0.0265(10) 0.0205(9) 0.0182(9) 0.0037(7) 0.0008(8) 0.0033(8)
C14 0.0335(11) 0.0207(9) 0.0227(10) 0.0038(8) -0.0044(8) 0.0053(8)
C15 0.0462(13) 0.0191(9) 0.0166(9) 0.0069(8) -0.0027(9) 0.0021(9)
C16 0.0434(13) 0.0187(9) 0.0148(9) 0.0031(7) 0.0042(8) -0.0016(9)
C17 0.0323(11) 0.0159(8) 0.0138(8) 0.0009(7) 0.0041(8) -0.0014(8)
C18 0.0305(10) 0.0212(9) 0.0175(9) 0.0016(7) 0.0100(8) -0.0035(8)
C19 0.0218(9) 0.0218(9) 0.0190(9) 0.0005(7) 0.0067(7) 0.0002(7)
C20 0.0194(9) 0.0157(8) 0.0142(8) 0.0022(7) 0.0017(7) -0.0004(7)
N 0.0432(11) 0.0209(9) 0.0169(8) 0.0022(7) 0.0024(7) 0.0102(8)
C21 0.0349(12) 0.0309(11) 0.0227(11) 0.0020(9) 0.0032(9) 0.0011(9)
C22 0.070(2) 0.0404(14) 0.0210(12) 0.0081(11) -0.0015(12) -0.0226(14)
C23 0.0338(12) 0.0263(10) 0.0264(11) 0.0045(9) 0.0077(9) -0.0030(9)
C24 0.0325(12) 0.0384(13) 0.0381(13) 0.0109(11) 0.0132(10) 0.0076(10)
C25 0.0286(11) 0.0227(10) 0.0440(14) -0.0003(10) 0.0037(10) 0.0040(9)
C26 0.0409(14) 0.0332(13) 0.0493(16) 0.0154(12) 0.0159(12) 0.0036(11)
C27 0.0411(13) 0.0229(10) 0.0273(11) 0.0086(9) 0.0101(9) 0.0036(9)
Cl3 0.0260(2) 0.0214(2) 0.0389(3) 0.0068(2) 0.0086(2) 0.00423(19)
Cl4 0.0375(3) 0.0236(2) 0.0323(3) 0.0060(2) 0.0035(2) 0.0021(2)

loop_
_atom_type_symbol
_atom_type_description
_atom_type_scat_dispersion_real
_atom_type_scat_dispersion_imag
_atom_type_scat_source
C C 0.0033 0.0016 'International Tables Vol C Tables 4.2.6.8 and 6.1.1.4'
H H 0.0000 0.0000 'International Tables Vol C Tables 4.2.6.8 and 6.1.1.4'
N N 0.0061 0.0033 'International Tables Vol C Tables 4.2.6.8 and 6.1.1.4'
O O 0.0106 0.0060 'International Tables Vol C Tables 4.2.6.8 and 6.1.1.4'
P P 0.1023 0.0942 'International Tables Vol C Tables 4.2.6.8 and 6.1.1.4'
S S 0.1246 0.1234 'International Tables Vol C Tables 4.2.6.8 and 6.1.1.4'
Cl Cl 0.1484 0.1585 'International Tables Vol C Tables 4.2.6.8 and 6.1.1.4'
Pd Pd -0.9988 1.0072 'International Tables Vol C Tables 4.2.6.8 and 6.1.1.4'

loop_
_geom_angle_atom_site_label_1
_geom_angle_atom_site_label_2
_geom_angle_atom_site_label_3
_geom_angle
P Pd S 85.483(17)
P Pd Cl1 93.096(19)
S Pd Cl1 176.433(19)
P Pd Cl2 173.687(18)
S Pd Cl2 88.366(17)
Cl1 Pd Cl2 92.964(19)
O3 P O1 104.96(8)
O3 P O2 108.58(8)
O1 P O2 98.52(7)
O3 P Pd 123.92(6)
O1 P Pd 108.15(5)
O2 P Pd 109.65(5)
C11 S C10 103.70(8)
C11 S Pd 98.45(6)
C10 S Pd 114.16(6)
C1 O1 P 124.99(12)
C20 O2 P 128.04(12)
O1 C1 C10 125.79(17)
O1 C1 C2 113.37(16)
C10 C1 C2 120.84(17)
C3 C2 C1 120.57(18)
C3 C2 H2 119.7
C1 C2 H2 119.7
C2 C3 C4 120.67(18)
C2 C3 H3 119.7
C4 C3 H3 119.7
C3 C4 C5 120.70(18)
C3 C4 C9 119.69(17)
C5 C4 C9 119.60(19)
C6 C5 C4 121.0(2)
C6 C5 H5 119.5
C4 C5 H5 119.5
C5 C6 C7 119.59(19)
C5 C6 H6 120.2
C7 C6 H6 120.2
C8 C7 C6 120.8(2)
C8 C7 H7 119.6
C6 C7 H7 119.6
C7 C8 C9 121.1(2)
C7 C8 H8 119.4
C9 C8 H8 119.4
C8 C9 C4 117.88(18)
C8 C9 C10 123.63(18)
C4 C9 C10 118.49(17)
C1 C10 C9 119.72(17)
C1 C10 S 124.22(14)
C9 C10 S 115.92(14)
C20 C11 C12 120.70(17)
C20 C11 S 119.99(15)
C12 C11 S 119.03(15)
C13 C12 C17 118.39(18)
C13 C12 C11 123.92(18)
C17 C12 C11 117.65(18)
C14 C13 C12 120.9(2)
C14 C13 H13 119.5
C12 C13 H13 119.5
C13 C14 C15 120.4(2)
C13 C14 H14 119.8
C15 C14 H14 119.8
C16 C15 C14 120.4(2)
C16 C15 H15 119.8
C14 C15 H15 119.8
C15 C16 C17 120.8(2)
C15 C16 H16 119.6
C17 C16 H16 119.6
C18 C17 C16 121.2(2)
C18 C17 C12 119.64(18)
C16 C17 C12 119.1(2)
C19 C18 C17 121.63(19)
C19 C18 H18 119.2
C17 C18 H18 119.2
C18 C19 C20 119.11(19)
C18 C19 H19 120.4
C20 C19 H19 120.4
O2 C20 C11 123.29(17)
O2 C20 C19 115.60(17)
C11 C20 C19 121.09(18)
C21 N C25 108.92(18)
C21 N C23 114.95(18)
C25 N C23 113.03(17)
C21 N H1N 107(2)
C25 N H1N 110(2)
C23 N H1N 102(2)
C22 C21 N 110.96(19)
C22 C21 H21A 109.4
N C21 H21A 109.4
C22 C21 H21B 109.4
N C21 H21B 109.4
H21A C21 H21B 108.0
C21 C22 H22A 109.5
C21 C22 H22B 109.5
H22A C22 H22B 109.5
C21 C22 H22C 109.5
H22A C22 H22C 109.5
H22B C22 H22C 109.5
N C23 C24 114.28(19)
N C23 H23A 108.7
C24 C23 H23A 108.7
N C23 H23B 108.7
C24 C23 H23B 108.7
H23A C23 H23B 107.6
C23 C24 H24A 109.5
C23 C24 H24B 109.5
H24A C24 H24B 109.5
C23 C24 H24C 109.5
H24A C24 H24C 109.5
H24B C24 H24C 109.5
C26 C25 N 112.34(19)
C26 C25 H25A 109.1
N C25 H25A 109.1
C26 C25 H25B 109.1
N C25 H25B 109.1
H25A C25 H25B 107.9
C25 C26 H26A 109.5
C25 C26 H26B 109.5
H26A C26 H26B 109.5
C25 C26 H26C 109.5
H26A C26 H26C 109.5
H26B C26 H26C 109.5
Cl4 C27 Cl3 110.91(13)
Cl4 C27 H27A 109.5
Cl3 C27 H27A 109.5
Cl4 C27 H27B 109.5
Cl3 C27 H27B 109.5
H27A C27 H27B 108.0

loop_
_geom_bond_atom_site_label_1
_geom_bond_atom_site_label_2
_geom_bond_distance
Pd P 2.1895(5)
Pd S 2.2611(5)
Pd Cl1 2.3076(5)
Pd Cl2 2.3946(5)
P O3 1.4776(14)
P O1 1.6284(14)
P O2 1.6408(14)
S C11 1.7839(19)
S C10 1.7844(18)
O1 C1 1.371(2)
O2 C20 1.371(2)
C1 C10 1.377(3)
C1 C2 1.416(3)
C2 C3 1.361(3)
C2 H2 0.9500
C3 C4 1.416(3)
C3 H3 0.9500
C4 C5 1.418(3)
C4 C9 1.425(3)
C5 C6 1.365(3)
C5 H5 0.9500
C6 C7 1.408(3)
C6 H6 0.9500
C7 C8 1.375(3)
C7 H7 0.9500
C8 C9 1.412(3)
C8 H8 0.9500
C9 C10 1.440(3)
C11 C20 1.377(3)
C11 C12 1.430(3)
C12 C13 1.417(3)
C12 C17 1.426(3)
C13 C14 1.374(3)
C13 H13 0.9500
C14 C15 1.406(3)
C14 H14 0.9500
C15 C16 1.365(4)
C15 H15 0.9500
C16 C17 1.419(3)
C16 H16 0.9500
C17 C18 1.417(3)
C18 C19 1.365(3)
C18 H18 0.9500
C19 C20 1.415(3)
C19 H19 0.9500
N C21 1.506(3)
N C25 1.511(3)
N C23 1.514(3)
N H1N 0.94(3)
C21 C22 1.504(3)
C21 H21A 0.9900
C21 H21B 0.9900
C22 H22A 0.9800
C22 H22B 0.9800
C22 H22C 0.9800
C23 C24 1.523(3)
C23 H23A 0.9900
C23 H23B 0.9900
C24 H24A 0.9800
C24 H24B 0.9800
C24 H24C 0.9800
C25 C26 1.491(4)
C25 H25A 0.9900
C25 H25B 0.9900
C26 H26A 0.9800
C26 H26B 0.9800
C26 H26C 0.9800
C27 Cl4 1.761(2)
C27 Cl3 1.779(2)
C27 H27A 0.9900
C27 H27B 0.9900

loop_
_geom_hbond_atom_site_label_D
_geom_hbond_atom_site_label_H
_geom_hbond_atom_site_label_A
_geom_hbond_distance_DH
_geom_hbond_distance_HA
_geom_hbond_distance_DA
_geom_hbond_angle_DHA
_geom_hbond_site_symmetry_A
N H1N O3 0.94(3) 1.89(3) 2.787(2) 160(3) 2_656
